data_7250080
loop_
_publ_author_name
'Wang, Xiaoming'
'Feng, Qiuyuan'
'Hou, Ketian'
'Wei, Wei'
'Lu, Juanjuan'
'Wei, Lai'
'Zhang, Feng'

_publ_section_title
;
 Exploring quaternary vanadates containing alkali metals, alkaline earth
 metals, and [VO4] in the quest for nonlinear optical materials
;
_journal_issue 14
_journal_name_full CrystEngComm
_journal_page_first 2101
_journal_page_last 2107
_journal_paper_doi 10.1039/D4CE01058B
_journal_volume 27
_journal_year 2025
_chemical_formula_moiety 'Li Mg4 O12 V3'
_chemical_formula_sum 'Li Mg4 O12 V3'
_chemical_formula_weight 449.00
_space_group_crystal_system tetragonal
_space_group_IT_number 122
_space_group_name_Hall 'I -4 2bw'
_space_group_name_H-M_alt 'I -4 2 d'
_atom_sites_solution_primary dual
_audit_creation_date 2024-12-11
_audit_creation_method
;
Olex2 1.5
(compiled 2024.02.16 svn.r378c4104 for OlexSys, GUI svn.r6928)
;
_cell_angle_alpha 90
_cell_angle_beta 90
_cell_angle_gamma 90
_cell_formula_units_Z 4
_cell_length_a 6.8673(6)
_cell_length_b 6.8673(6)
_cell_length_c 18.968(2)
_cell_measurement_reflns_used 5106
_cell_measurement_temperature 287.00
_cell_measurement_theta_max 27.48
_cell_measurement_theta_min 3.155
_cell_volume 894.53(15)
_computing_cell_refinement 'SAINT V8.40B (?, 2016)'
_computing_data_reduction 'SAINT V8.40B (?, 2016)'
_computing_molecular_graphics 'Olex2 1.5 (Dolomanov et al., 2009)'
_computing_publication_material 'Olex2 1.5 (Dolomanov et al., 2009)'
_computing_structure_refinement 'SHELXL 2018/3 (Sheldrick, 2015)'
_computing_structure_solution 'SHELXT 2018/2 (Sheldrick, 2018)'
_diffrn_ambient_temperature 287.00
_diffrn_measured_fraction_theta_full 0.952
_diffrn_measured_fraction_theta_max 0.961
_diffrn_measurement_device_type 'Bruker APEX-II CCD'
_diffrn_measurement_method '\f and \w scans'
_diffrn_radiation_type MoK\a
_diffrn_radiation_wavelength 0.71073
_diffrn_reflns_av_R_equivalents 0.0458
_diffrn_reflns_av_unetI/netI 0.0318
_diffrn_reflns_Laue_measured_fraction_full 0.952
_diffrn_reflns_Laue_measured_fraction_max 0.961
_diffrn_reflns_limit_h_max 8
_diffrn_reflns_limit_h_min -8
_diffrn_reflns_limit_k_max 8
_diffrn_reflns_limit_k_min -8
_diffrn_reflns_limit_l_max 24
_diffrn_reflns_limit_l_min -24
_diffrn_reflns_number 2887
_diffrn_reflns_point_group_measured_fraction_full 0.956
_diffrn_reflns_point_group_measured_fraction_max 0.965
_diffrn_reflns_theta_full 25.242
_diffrn_reflns_theta_max 27.477
_diffrn_reflns_theta_min 3.155
_diffrn_source_current 1.4
_diffrn_source_power 0.07
_diffrn_source_voltage 50.0
_diffrn_standards_number 0
_exptl_absorpt_coefficient_mu 3.422
_exptl_absorpt_correction_T_max 0.7455
_exptl_absorpt_correction_T_min 0.6142
_exptl_absorpt_correction_type none
_exptl_absorpt_process_details
;
SADABS-2016/2 (Bruker,2016/2) was used for absorption correction.
wR2(int) was 0.1778 before and 0.0631 after correction.
The Ratio of minimum to maximum transmission is 0.8239.
The \l/2 correction factor is Not present.
;
_exptl_crystal_colour 'clear light colourless'
_exptl_crystal_colour_lustre clear
_exptl_crystal_colour_modifier light
_exptl_crystal_colour_primary colourless
_exptl_crystal_density_diffrn 3.334
_exptl_crystal_description block
_exptl_crystal_F_000 864
_exptl_crystal_size_max 0.12
_exptl_crystal_size_mid 0.11
_exptl_crystal_size_min 0.1
_refine_diff_density_max 0.255
_refine_diff_density_min -0.319
_refine_diff_density_rms 0.076
_refine_ls_abs_structure_details
;
 Flack x determined using 191 quotients [(I+)-(I-)]/[(I+)+(I-)]
 (Parsons, Flack and Wagner, Acta Cryst. B69 (2013) 249-259).
;
_refine_ls_abs_structure_Flack 0.01(2)
_refine_ls_extinction_method none
_refine_ls_goodness_of_fit_ref 1.180
_refine_ls_hydrogen_treatment undef
_refine_ls_matrix_type full
_refine_ls_number_parameters 47
_refine_ls_number_reflns 498
_refine_ls_number_restraints 0
_refine_ls_restrained_S_all 1.180
_refine_ls_R_factor_all 0.0187
_refine_ls_R_factor_gt 0.0184
_refine_ls_shift/su_max 0.000
_refine_ls_shift/su_mean 0.000
_refine_ls_structure_factor_coef Fsqd
_refine_ls_weighting_details 'w=1/[\s^2^(Fo^2^)+1.9130P] where P=(Fo^2^+2Fc^2^)/3'
_refine_ls_weighting_scheme calc
_refine_ls_wR_factor_gt 0.0468
_refine_ls_wR_factor_ref 0.0470
_reflns_Friedel_coverage 0.677
_reflns_Friedel_fraction_full 0.963
_reflns_Friedel_fraction_max 0.971
_reflns_number_gt 491
_reflns_number_total 498
_reflns_threshold_expression 'I > 2\s(I)'
_cod_data_source_file d4ce01058b1.cif
_cod_data_source_block 222
_cod_depositor_comments 'Adding full bibliography for 7250079--7250080.cif.'
_cod_original_cell_volume 894.55(19)
_cod_database_code 7250080
_shelx_shelxl_version_number 2018/3
_shelx_space_group_comment
;
The symmetry employed for this shelxl refinement is uniquely defined
by the following loop, which should always be used as a source of
symmetry information in preference to the above space-group names.
They are only intended as comments.
;
_shelx_estimated_absorpt_t_max 0.726
_shelx_estimated_absorpt_t_min 0.684
_olex2_refinement_description
;
;
_olex2_submission_special_instructions 'No special instructions were received'

loop_
_space_group_symop_operation_xyz
'x, y, z'
'-x, -y, z'
'y, -x, -z'
'-y, x, -z'
'-x+1/2, y, -z+3/4'
'x+1/2, -y, -z+3/4'
'-y+1/2, -x, z+3/4'
'y+1/2, x, z+3/4'
'x+1/2, y+1/2, z+1/2'
'-x+1/2, -y+1/2, z+1/2'
'y+1/2, -x+1/2, -z+1/2'
'-y+1/2, x+1/2, -z+1/2'
'-x+1, y+1/2, -z+5/4'
'x+1, -y+1/2, -z+5/4'
'-y+1, -x+1/2, z+5/4'
'y+1, x+1/2, z+5/4'

loop_
_atom_site_label
_atom_site_type_symbol
_atom_site_fract_x
_atom_site_fract_y
_atom_site_fract_z
_atom_site_U_iso_or_equiv
_atom_site_adp_type
_atom_site_occupancy
_atom_site_site_symmetry_order
_atom_site_calc_flag
_atom_site_refinement_flags_posn
_atom_site_refinement_flags_adp
_atom_site_refinement_flags_occupancy
_atom_site_disorder_assembly
_atom_site_disorder_group
V2 V 0.500000 0.000000 0.250000 0.0056(3) Uani 1 4 d S T P . .
V1 V 0.250000 0.35023(12) 0.375000 0.0062(2) Uani 1 2 d S T P . .
Mg2 Mg 1.000000 0.000000 0.27444(9) 0.0085(4) Uani 1 2 d S T P . .
Mg1 Mg 0.750000 0.2421(3) 0.375000 0.0079(4) Uani 1 2 d S T P . .
O1 O 0.2094(4) 0.5092(4) 0.44344(13) 0.0098(6) Uani 1 1 d . . . . .
O2 O 0.4572(3) 0.2275(4) 0.39882(14) 0.0104(5) Uani 1 1 d . . . . .
O3 O 0.7084(4) 0.0534(4) 0.29549(13) 0.0091(6) Uani 1 1 d . . . . .
Li1 Li 0.500000 0.500000 0.500000 0.013(3) Uani 1 4 d S T P . .

loop_
_atom_site_aniso_label
_atom_site_aniso_U_11
_atom_site_aniso_U_22
_atom_site_aniso_U_33
_atom_site_aniso_U_23
_atom_site_aniso_U_13
_atom_site_aniso_U_12
V2 0.0050(4) 0.0050(4) 0.0070(5) 0.000 0.000 0.000
V1 0.0057(4) 0.0064(4) 0.0066(4) 0.000 0.0000(3) 0.000
Mg2 0.0079(9) 0.0100(9) 0.0077(7) 0.000 0.000 0.0011(8)
Mg1 0.0073(7) 0.0078(7) 0.0085(8) 0.000 0.0003(6) 0.000
O1 0.0113(14) 0.0081(11) 0.0101(11) -0.0002(10) 0.0017(10) 0.0012(11)
O2 0.0089(12) 0.0105(13) 0.0119(12) 0.0026(10) 0.0017(9) 0.0009(11)
O3 0.0068(14) 0.0109(13) 0.0096(12) -0.0006(10) -0.0014(9) -0.0007(10)
Li1 0.015(4) 0.015(4) 0.008(5) 0.000 0.000 0.000

loop_
_atom_type_symbol
_atom_type_description
_atom_type_scat_dispersion_real
_atom_type_scat_dispersion_imag
_atom_type_scat_source
Li Li -0.0003 0.0001 'International Tables Vol C Tables 4.2.6.8 and 6.1.1.4'
Mg Mg 0.0486 0.0363 'International Tables Vol C Tables 4.2.6.8 and 6.1.1.4'
O O 0.0106 0.0060 'International Tables Vol C Tables 4.2.6.8 and 6.1.1.4'
V V 0.3005 0.5294 'International Tables Vol C Tables 4.2.6.8 and 6.1.1.4'

loop_
_geom_angle_atom_site_label_1
_geom_angle_atom_site_label_2
_geom_angle_atom_site_label_3
_geom_angle
_geom_angle_site_symmetry_1
_geom_angle_site_symmetry_3
_geom_angle_publ_flag
Mg1 V2 Mg1 90.45(3) 11 12_545 ?
Mg1 V2 Mg1 119.739(18) 11 2_655 ?
Mg1 V2 Mg1 119.739(18) 12_545 2_655 ?
Mg1 V2 Mg1 90.45(3) 2_655 . ?
Mg1 V2 Mg1 119.739(18) 11 . ?
Mg1 V2 Mg1 119.739(18) 12_545 . ?
O3 V2 Mg1 131.23(9) 2_655 11 ?
O3 V2 Mg1 131.23(9) 11 . ?
O3 V2 Mg1 131.23(9) . 12_545 ?
O3 V2 Mg1 100.21(9) 11 12_545 ?
O3 V2 Mg1 131.23(9) 12_545 2_655 ?
O3 V2 Mg1 92.94(9) 2_655 12_545 ?
O3 V2 Mg1 27.43(9) 12_545 12_545 ?
O3 V2 Mg1 92.94(9) . 11 ?
O3 V2 Mg1 100.21(9) . 2_655 ?
O3 V2 Mg1 92.94(9) 12_545 . ?
O3 V2 Mg1 27.43(9) 2_655 2_655 ?
O3 V2 Mg1 92.94(9) 11 2_655 ?
O3 V2 Mg1 100.21(9) 2_655 . ?
O3 V2 Mg1 100.21(9) 12_545 11 ?
O3 V2 Mg1 27.43(9) 11 11 ?
O3 V2 Mg1 27.43(8) . . ?
O3 V2 O3 119.43(17) 2_655 . ?
O3 V2 O3 104.73(8) 12_545 . ?
O3 V2 O3 119.43(17) 11 12_545 ?
O3 V2 O3 104.73(8) 11 . ?
O3 V2 O3 104.73(8) 11 2_655 ?
O3 V2 O3 104.73(8) 2_655 12_545 ?
Mg1 V1 Li1 70.641(14) 2_665 . ?
Mg1 V1 Li1 70.641(14) 2_665 5 ?
O1 V1 Mg1 50.57(9) . 2_665 ?
O1 V1 Mg1 50.57(9) 5 2_665 ?
O1 V1 O1 101.14(18) . 5 ?
O1 V1 Li1 45.75(9) 5 5 ?
O1 V1 Li1 106.06(9) . 5 ?
O1 V1 Li1 45.75(9) . . ?
O1 V1 Li1 106.07(9) 5 . ?
O2 V1 Mg1 119.45(9) . 2_665 ?
O2 V1 Mg1 119.45(9) 5 2_665 ?
O2 V1 O1 104.36(13) . . ?
O2 V1 O1 112.12(12) . 5 ?
O2 V1 O1 112.12(12) 5 . ?
O2 V1 O1 104.36(13) 5 5 ?
O2 V1 O2 121.10(18) 5 . ?
O2 V1 Li1 145.45(9) . 5 ?
O2 V1 Li1 60.15(9) . . ?
O2 V1 Li1 145.45(9) 5 . ?
O2 V1 Li1 60.15(9) 5 5 ?
Li1 V1 Li1 141.28(3) . 5 ?
Mg1 Mg2 Mg1 102.81(6) 2_755 . ?
Mg1 Mg2 Li1 128.48(4) 2_755 5_655 ?
Mg1 Mg2 Li1 128.48(4) . 5_645 ?
Mg1 Mg2 Li1 62.91(3) . 5_655 ?
Mg1 Mg2 Li1 62.91(3) 2_755 5_645 ?
O1 Mg2 Mg1 144.07(8) 7_654 . ?
O1 Mg2 Mg1 95.79(8) 8_554 . ?
O1 Mg2 Mg1 144.07(8) 8_554 2_755 ?
O1 Mg2 Mg1 95.79(8) 7_654 2_755 ?
O1 Mg2 O1 86.25(15) 7_654 8_554 ?
O1 Mg2 O2 89.64(10) 8_554 5_655 ?
O1 Mg2 O2 172.74(10) 7_654 5_655 ?
O1 Mg2 O2 89.64(10) 7_654 6 ?
O1 Mg2 O2 172.74(10) 8_554 6 ?
O1 Mg2 Li1 125.39(9) 7_654 5_655 ?
O1 Mg2 Li1 39.24(7) 8_554 5_655 ?
O1 Mg2 Li1 39.24(7) 7_654 5_645 ?
O1 Mg2 Li1 125.39(9) 8_554 5_645 ?
O2 Mg2 Mg1 84.05(9) 5_655 2_755 ?
O2 Mg2 Mg1 84.05(9) 6 . ?
O2 Mg2 Mg1 42.37(7) 6 2_755 ?
O2 Mg2 Mg1 42.37(7) 5_655 . ?
O2 Mg2 O2 95.04(16) 5_655 6 ?
O2 Mg2 Li1 51.10(7) 5_655 5_655 ?
O2 Mg2 Li1 143.97(9) 6 5_655 ?
O2 Mg2 Li1 51.10(7) 6 5_645 ?
O2 Mg2 Li1 143.97(9) 5_655 5_645 ?
O3 Mg2 Mg1 121.20(9) 2_755 . ?
O3 Mg2 Mg1 40.70(7) . . ?
O3 Mg2 Mg1 40.70(7) 2_755 2_755 ?
O3 Mg2 Mg1 121.19(9) . 2_755 ?
O3 Mg2 O1 103.43(10) . 7_654 ?
O3 Mg2 O1 92.80(10) 2_755 7_654 ?
O3 Mg2 O1 92.80(10) . 8_554 ?
O3 Mg2 O1 103.42(11) 2_755 8_554 ?
O3 Mg2 O2 82.73(10) 2_755 6 ?
O3 Mg2 O2 82.33(10) . 6 ?
O3 Mg2 O2 82.33(10) 2_755 5_655 ?
O3 Mg2 O2 82.73(10) . 5_655 ?
O3 Mg2 O3 157.80(16) 2_755 . ?
O3 Mg2 Li1 101.59(7) 2_755 5_655 ?
O3 Mg2 Li1 81.41(7) . 5_655 ?
O3 Mg2 Li1 81.41(7) 2_755 5_645 ?
O3 Mg2 Li1 101.59(7) . 5_645 ?
Li1 Mg2 Li1 164.62(5) 5_645 5_655 ?
V2 Mg1 V2 120.81(5) . 5_655 ?
V2 Mg1 Li1 119.198(4) . . ?
V2 Mg1 Li1 91.344(8) 5_655 . ?
V1 Mg1 V2 119.59(3) 2_665 . ?
V1 Mg1 V2 119.59(3) 2_665 5_655 ?
V1 Mg1 Mg2 122.94(3) 2_665 5_655 ?
V1 Mg1 Mg2 122.94(3) 2_665 . ?
V1 Mg1 Li1 58.82(3) 2_665 . ?
Mg2 Mg1 V2 65.07(3) 5_655 5_655 ?
Mg2 Mg1 V2 65.07(3) . . ?
Mg2 Mg1 V2 83.37(4) . 5_655 ?
Mg2 Mg1 V2 83.37(4) 5_655 . ?
Mg2 Mg1 Mg2 114.13(6) . 5_655 ?
Mg2 Mg1 Li1 174.55(3) . . ?
Mg2 Mg1 Li1 64.368(15) 5_655 . ?
O1 Mg1 V2 151.44(8) 2_665 . ?
O1 Mg1 V2 84.34(7) 2_665 5_655 ?
O1 Mg1 V2 151.44(8) 6_565 5_655 ?
O1 Mg1 V2 84.34(7) 6_565 . ?
O1 Mg1 V1 37.86(7) 6_565 2_665 ?
O1 Mg1 V1 37.86(7) 2_665 2_665 ?
O1 Mg1 Mg2 136.98(7) 2_665 . ?
O1 Mg1 Mg2 136.98(7) 6_565 5_655 ?
O1 Mg1 Mg2 97.32(7) 6_565 . ?
O1 Mg1 Mg2 97.31(7) 2_665 5_655 ?
O1 Mg1 O1 75.73(15) 2_665 6_565 ?
O1 Mg1 Li1 86.70(8) 6_565 . ?
O1 Mg1 Li1 40.55(7) 2_665 . ?
O2 Mg1 V2 68.49(8) . . ?
O2 Mg1 V2 68.49(8) 5_655 5_655 ?
O2 Mg1 V2 108.59(8) 5_655 . ?
O2 Mg1 V2 108.59(8) . 5_655 ?
O2 Mg1 V1 92.79(9) . 2_665 ?
O2 Mg1 V1 92.78(9) 5_655 2_665 ?
O2 Mg1 Mg2 131.10(10) . . ?
O2 Mg1 Mg2 131.10(10) 5_655 5_655 ?
O2 Mg1 Mg2 44.75(7) . 5_655 ?
O2 Mg1 Mg2 44.75(7) 5_655 . ?
O2 Mg1 O1 91.87(11) . 2_665 ?
O2 Mg1 O1 92.53(10) . 6_565 ?
O2 Mg1 O1 92.53(11) 5_655 2_665 ?
O2 Mg1 O1 91.87(11) 5_655 6_565 ?
O2 Mg1 O2 174.43(18) . 5_655 ?
O2 Mg1 Li1 131.75(8) 5_655 . ?
O2 Mg1 Li1 52.00(8) . . ?
O3 Mg1 V2 23.10(7) 5_655 5_655 ?
O3 Mg1 V2 106.42(9) . 5_655 ?
O3 Mg1 V2 106.42(10) 5_655 . ?
O3 Mg1 V2 23.10(7) . . ?
O3 Mg1 V1 130.18(8) . 2_665 ?
O3 Mg1 V1 130.17(8) 5_655 2_665 ?
O3 Mg1 Mg2 92.17(9) . 5_655 ?
O3 Mg1 Mg2 42.33(8) 5_655 5_655 ?
O3 Mg1 Mg2 92.17(9) 5_655 . ?
O3 Mg1 Mg2 42.33(8) . . ?
O3 Mg1 O1 168.00(12) 5_655 6_565 ?
O3 Mg1 O1 168.00(12) . 2_665 ?
O3 Mg1 O1 92.32(10) 5_655 2_665 ?
O3 Mg1 O1 92.32(10) . 6_565 ?
O3 Mg1 O2 86.71(11) 5_655 . ?
O3 Mg1 O2 89.69(11) 5_655 5_655 ?
O3 Mg1 O2 89.69(11) . . ?
O3 Mg1 O2 86.71(11) . 5_655 ?
O3 Mg1 O3 99.65(17) . 5_655 ?
O3 Mg1 Li1 83.39(7) 5_655 . ?
O3 Mg1 Li1 141.53(8) . . ?
V1 O1 Mg2 130.01(15) . 15_464 ?
V1 O1 Mg1 91.57(12) . 2_665 ?
V1 O1 Li1 101.35(12) . . ?
Mg2 O1 Mg1 123.35(13) 15_464 2_665 ?
Mg2 O1 Li1 104.78(11) 15_464 . ?
Mg1 O1 Li1 101.10(10) 2_665 . ?
V1 O2 Mg2 130.35(13) . 5_655 ?
V1 O2 Mg1 136.65(15) . . ?
Mg1 O2 Mg2 92.88(10) . 5_655 ?
V2 O3 Mg2 132.26(14) . . ?
V2 O3 Mg1 129.47(14) . . ?
Mg1 O3 Mg2 96.97(11) . . ?
V1 Li1 V1 125.729(9) 3_566 2_665 ?
V1 Li1 V1 125.729(8) . 3_566 ?
V1 Li1 V1 80.334(14) . 2_665 ?
V1 Li1 V1 125.729(9) 4_656 2_665 ?
V1 Li1 V1 80.334(14) 3_566 4_656 ?
V1 Li1 V1 125.730(8) . 4_656 ?
V1 Li1 Mg1 50.53(3) 2_665 . ?
V1 Li1 Mg1 169.214(17) 3_566 . ?
V1 Li1 Mg1 94.40(2) 4_656 . ?
V1 Li1 Mg1 50.53(3) 3_566 4_656 ?
V1 Li1 Mg1 169.214(17) 2_665 3_566 ?
V1 Li1 Mg1 64.943(9) 2_665 2_665 ?
V1 Li1 Mg1 64.943(9) 3_566 3_566 ?
V1 Li1 Mg1 169.213(17) . 4_656 ?
V1 Li1 Mg1 94.40(2) . 3_566 ?
V1 Li1 Mg1 50.53(3) 4_656 3_566 ?
V1 Li1 Mg1 64.943(10) 4_656 4_656 ?
V1 Li1 Mg1 64.943(10) . . ?
V1 Li1 Mg1 50.53(3) . 2_665 ?
V1 Li1 Mg1 94.40(2) 3_566 2_665 ?
V1 Li1 Mg1 169.214(17) 4_656 2_665 ?
V1 Li1 Mg1 94.40(2) 2_665 4_656 ?
Mg1 Li1 Mg1 92.26(3) . 2_665 ?
Mg1 Li1 Mg1 118.701(18) . 4_656 ?
Mg1 Li1 Mg1 92.27(3) 4_656 3_566 ?
Mg1 Li1 Mg1 118.701(17) 2_665 3_566 ?
Mg1 Li1 Mg1 118.701(18) 4_656 2_665 ?
Mg1 Li1 Mg1 118.701(17) . 3_566 ?
O1 Li1 V1 96.68(6) . 2_665 ?
O1 Li1 V1 131.99(7) . 4_656 ?
O1 Li1 V1 131.99(7) 4_656 2_665 ?
O1 Li1 V1 131.99(7) 3_566 . ?
O1 Li1 V1 96.68(6) 2_665 . ?
O1 Li1 V1 93.12(7) . 3_566 ?
O1 Li1 V1 93.12(7) 3_566 2_665 ?
O1 Li1 V1 96.68(6) 3_566 4_656 ?
O1 Li1 V1 32.90(7) 4_656 4_656 ?
O1 Li1 V1 32.90(7) 2_665 2_665 ?
O1 Li1 V1 32.90(7) . . ?
O1 Li1 V1 93.12(7) 4_656 . ?
O1 Li1 V1 32.90(7) 3_566 3_566 ?
O1 Li1 V1 93.12(7) 2_665 4_656 ?
O1 Li1 V1 96.68(6) 4_656 3_566 ?
O1 Li1 V1 131.99(7) 2_665 3_566 ?
O1 Li1 Mg1 38.35(7) 2_665 . ?
O1 Li1 Mg1 38.35(7) . 2_665 ?
O1 Li1 Mg1 140.33(7) 3_566 . ?
O1 Li1 Mg1 140.33(7) 2_665 3_566 ?
O1 Li1 Mg1 140.33(7) 4_656 2_665 ?
O1 Li1 Mg1 83.46(7) 4_656 . ?
O1 Li1 Mg1 97.37(6) 4_656 4_656 ?
O1 Li1 Mg1 38.35(7) 4_656 3_566 ?
O1 Li1 Mg1 83.47(7) . 3_566 ?
O1 Li1 Mg1 97.37(6) . . ?
O1 Li1 Mg1 97.37(6) 3_566 3_566 ?
O1 Li1 Mg1 83.46(7) 2_665 4_656 ?
O1 Li1 Mg1 97.37(6) 2_665 2_665 ?
O1 Li1 Mg1 38.35(7) 3_566 4_656 ?
O1 Li1 Mg1 83.46(7) 3_566 2_665 ?
O1 Li1 Mg1 140.33(7) . 4_656 ?
O1 Li1 O1 123.51(13) 3_566 4_656 ?
O1 Li1 O1 102.94(5) 4_656 2_665 ?
O1 Li1 O1 102.94(6) 4_656 . ?
O1 Li1 O1 123.51(13) 2_665 . ?
O1 Li1 O1 102.94(5) 3_566 . ?
O1 Li1 O1 102.94(6) 3_566 2_665 ?

loop_
_geom_bond_atom_site_label_1
_geom_bond_atom_site_label_2
_geom_bond_distance
_geom_bond_site_symmetry_2
_geom_bond_publ_flag
V2 Mg1 3.3665(9) 12_545 ?
V2 Mg1 3.3665(9) . ?
V2 Mg1 3.3665(9) 2_655 ?
V2 Mg1 3.3665(9) 11 ?
V2 O3 1.711(3) 11 ?
V2 O3 1.711(3) 12_545 ?
V2 O3 1.711(3) . ?
V2 O3 1.711(3) 2_655 ?
V1 Mg1 2.800(2) 2_665 ?
V1 O1 1.719(3) 5 ?
V1 O1 1.719(3) . ?
V1 O2 1.714(2) 5 ?
V1 O2 1.715(2) . ?
V1 Li1 3.1028(4) . ?
V1 Li1 3.1028(4) 5 ?
Mg2 Mg1 3.0577(15) . ?
Mg2 Mg1 3.0577(15) 2_755 ?
Mg2 O1 2.105(3) 8_554 ?
Mg2 O1 2.105(3) 7_654 ?
Mg2 O2 2.155(3) 6 ?
Mg2 O2 2.155(3) 5_655 ?
Mg2 O3 2.074(3) 2_755 ?
Mg2 O3 2.074(3) . ?
Mg2 Li1 3.4648(4) 5_645 ?
Mg2 Li1 3.4648(4) 5_655 ?
Mg1 O1 2.163(3) 6_565 ?
Mg1 O1 2.163(3) 2_665 ?
Mg1 O2 2.063(2) 5_655 ?
Mg1 O2 2.063(2) . ?
Mg1 O3 2.009(3) 5_655 ?
Mg1 O3 2.009(3) . ?
Mg1 Li1 3.4215(9) . ?
O1 Li1 2.267(3) . ?

loop_
_geom_torsion_atom_site_label_1
_geom_torsion_atom_site_label_2
_geom_torsion_atom_site_label_3
_geom_torsion_atom_site_label_4
_geom_torsion
_geom_torsion_site_symmetry_1
_geom_torsion_site_symmetry_2
_geom_torsion_site_symmetry_3
_geom_torsion_site_symmetry_4
_geom_torsion_publ_flag
Mg1 V2 O3 Mg2 -88.76(19) 12_545 . . . ?
Mg1 V2 O3 Mg2 4.42(18) 11 . . . ?
Mg1 V2 O3 Mg2 125.35(17) 2_655 . . . ?
Mg1 V2 O3 Mg2 -163.9(3) . . . . ?
Mg1 V2 O3 Mg1 -70.76(19) 2_655 . . . ?
Mg1 V2 O3 Mg1 75.1(2) 12_545 . . . ?
Mg1 V2 O3 Mg1 168.31(17) 11 . . . ?
Mg1 V1 O1 Mg2 137.8(2) 2_665 . . 15_464 ?
Mg1 V1 O1 Li1 -101.65(12) 2_665 . . . ?
Mg1 V1 O2 Mg2 127.77(15) 2_665 . . 5_655 ?
Mg1 V1 O2 Mg1 -47.2(2) 2_665 . . . ?
O1 V1 O1 Mg2 137.8(2) 5 . . 15_464 ?
O1 V1 O1 Mg1 0.000(0) 5 . . 2_665 ?
O1 V1 O1 Li1 -101.65(12) 5 . . . ?
O1 V1 O2 Mg2 75.2(2) . . . 5_655 ?
O1 V1 O2 Mg2 -176.13(17) 5 . . 5_655 ?
O1 V1 O2 Mg1 8.9(3) 5 . . . ?
O1 V1 O2 Mg1 -99.7(2) . . . . ?
O2 V1 O1 Mg2 27.2(2) 5 . . 15_464 ?
O2 V1 O1 Mg2 -105.66(19) . . . 15_464 ?
O2 V1 O1 Mg1 -110.66(12) 5 . . 2_665 ?
O2 V1 O1 Mg1 116.52(11) . . . 2_665 ?
O2 V1 O1 Li1 147.69(11) 5 . . . ?
O2 V1 O1 Li1 14.88(14) . . . . ?
O2 V1 O2 Mg2 -52.23(15) 5 . . 5_655 ?
O2 V1 O2 Mg1 132.8(2) 5 . . . ?
O3 V2 O3 Mg2 29.5(2) 11 . . . ?
O3 V2 O3 Mg2 146.3(2) 2_655 . . . ?
O3 V2 O3 Mg2 -96.9(2) 12_545 . . . ?
O3 V2 O3 Mg1 -49.81(15) 2_655 . . . ?
O3 V2 O3 Mg1 -166.6(2) 11 . . . ?
O3 V2 O3 Mg1 66.95(10) 12_545 . . . ?
Li1 V1 O1 Mg2 90.93(18) 5 . . 15_464 ?
Li1 V1 O1 Mg2 -120.5(2) . . . 15_464 ?
Li1 V1 O1 Mg1 -46.89(9) 5 . . 2_665 ?
Li1 V1 O1 Mg1 101.65(12) . . . 2_665 ?
Li1 V1 O1 Li1 -148.54(7) 5 . . . ?
Li1 V1 O2 Mg2 87.49(18) . . . 5_655 ?
Li1 V1 O2 Mg2 -133.68(13) 5 . . 5_655 ?
Li1 V1 O2 Mg1 51.3(3) 5 . . . ?
Li1 V1 O2 Mg1 -87.5(2) . . . . ?
